data_7005954
loop_
_publ_author_name
'Chu, Qian'
'Liu, Guang-Xiang'
'Huang, Yong-Qing'
'Wang, Xiao-Feng'
'Sun, Wei-Yin'

_publ_section_title
;
 Syntheses, structures, and optical properties of novel zinc(ii)
 complexes with multicarboxylate and N-donor ligands.
;
_journal_issue 38
_journal_name_full 'Dalton transactions (Cambridge, England : 2003)'
_journal_page_first 4302
_journal_page_last 4311
_journal_paper_doi 10.1039/b707159k
_journal_year 2007
_chemical_formula_moiety 'C52 H30 N4 O19 Zn4, 2(H2 O)'
_chemical_formula_sum 'C52 H34 N4 O21 Zn4'
_chemical_formula_weight 1312.31
_chemical_name_systematic
;
?
;
_space_group_IT_number 9
_symmetry_cell_setting monoclinic
_symmetry_space_group_name_Hall 'C -2yc'
_symmetry_space_group_name_H-M 'C 1 c 1'
_atom_sites_solution_hydrogens geom
_atom_sites_solution_primary direct
_atom_sites_solution_secondary difmap
_audit_creation_method SHELXL-97
_cell_angle_alpha 90.00
_cell_angle_beta 100.253(2)
_cell_angle_gamma 90.00
_cell_formula_units_Z 4
_cell_length_a 14.3048(14)
_cell_length_b 23.8232(14)
_cell_length_c 14.5836(10)
_cell_measurement_reflns_used 9419
_cell_measurement_temperature 293(2)
_cell_measurement_theta_max 27.66
_cell_measurement_theta_min 2.36
_cell_volume 4890.5(7)
_computing_cell_refinement SMART
_computing_data_collection 'SMART (Bruker, 2000)'
_computing_data_reduction 'SAINT (Bruker, 2000)'
_computing_molecular_graphics SHELXTL
_computing_publication_material SHELXTL
_computing_structure_refinement SHELXTL
_computing_structure_solution 'SHELXTL (Bruker, 2000)'
_diffrn_ambient_temperature 293(2)
_diffrn_measured_fraction_theta_full 0.998
_diffrn_measured_fraction_theta_max 0.998
_diffrn_measurement_device_type 'Bruker Smart Aepex CCD area detector'
_diffrn_measurement_method 'phi and omega scans'
_diffrn_radiation_monochromator graphite
_diffrn_radiation_source 'sealed tube'
_diffrn_radiation_type MoK\a
_diffrn_radiation_wavelength 0.71073
_diffrn_reflns_av_R_equivalents 0.0581
_diffrn_reflns_av_sigmaI/netI 0.0566
_diffrn_reflns_limit_h_max 17
_diffrn_reflns_limit_h_min -17
_diffrn_reflns_limit_k_max 28
_diffrn_reflns_limit_k_min -28
_diffrn_reflns_limit_l_max 17
_diffrn_reflns_limit_l_min -17
_diffrn_reflns_number 17938
_diffrn_reflns_theta_full 25.50
_diffrn_reflns_theta_max 25.50
_diffrn_reflns_theta_min 1.68
_exptl_absorpt_coefficient_mu 2.030
_exptl_absorpt_correction_T_max 0.8545
_exptl_absorpt_correction_T_min 0.3755
_exptl_absorpt_correction_type multi-scan
_exptl_absorpt_process_details 'SADABS(Bruker, 2000)'
_exptl_crystal_colour colorless
_exptl_crystal_density_diffrn 1.782
_exptl_crystal_density_method 'not measured'
_exptl_crystal_description needle
_exptl_crystal_F_000 2648
_exptl_crystal_size_max 0.60
_exptl_crystal_size_mid 0.10
_exptl_crystal_size_min 0.08
_refine_diff_density_max 1.017
_refine_diff_density_min -0.416
_refine_diff_density_rms 0.083
_refine_ls_abs_structure_details 'Flack H D (1983), Acta Cryst. A39, 876-881'
_refine_ls_abs_structure_Flack 0.152(11)
_refine_ls_extinction_method none
_refine_ls_goodness_of_fit_ref 0.949
_refine_ls_hydrogen_treatment mixed
_refine_ls_matrix_type full
_refine_ls_number_parameters 731
_refine_ls_number_reflns 8847
_refine_ls_number_restraints 4
_refine_ls_restrained_S_all 0.949
_refine_ls_R_factor_all 0.0521
_refine_ls_R_factor_gt 0.0505
_refine_ls_shift/su_max 0.010
_refine_ls_shift/su_mean 0.000
_refine_ls_structure_factor_coef Fsqd
_refine_ls_weighting_details 'calc w=1/[\s^2^(Fo^2^)+(0.0950P)^2^+0.4000P] where P=(Fo^2^+2Fc^2^)/3'
_refine_ls_weighting_scheme calc
_refine_ls_wR_factor_gt 0.1223
_refine_ls_wR_factor_ref 0.1230
_reflns_number_gt 8248
_reflns_number_total 8847
_reflns_threshold_expression >2sigma(I)
_cod_data_source_file b707159k.txt
_cod_data_source_block 5
_cod_original_sg_symbol_H-M 'C c'
_cod_database_code 7005954

loop_
_symmetry_equiv_pos_as_xyz
'x, y, z'
'x, -y, z+1/2'
'x+1/2, y+1/2, z'
'x+1/2, -y+1/2, z+1/2'

loop_
_atom_site_label
_atom_site_type_symbol
_atom_site_fract_x
_atom_site_fract_y
_atom_site_fract_z
_atom_site_U_iso_or_equiv
_atom_site_adp_type
_atom_site_occupancy
_atom_site_symmetry_multiplicity
_atom_site_calc_flag
_atom_site_refinement_flags
_atom_site_disorder_assembly
_atom_site_disorder_group
Zn1 Zn 0.78172(4) 0.42112(3) 0.66948(4) 0.02553(15) Uani 1 1 d . . .
Zn2 Zn 0.67257(4) 0.43507(2) 0.42995(4) 0.02477(14) Uani 1 1 d . . .
Zn3 Zn 1.05610(4) 0.35308(3) 0.83038(4) 0.02742(15) Uani 1 1 d . . .
Zn4 Zn 0.41368(4) 0.39254(3) 0.27673(4) 0.03355(17) Uani 1 1 d . . .
N1 N 0.3544(4) 0.4680(2) 0.2346(4) 0.0427(13) Uani 1 1 d . . .
N2 N 0.2834(4) 0.3657(2) 0.2063(4) 0.0408(12) Uani 1 1 d . . .
N3 N 1.1034(3) 0.4356(2) 0.8594(4) 0.0329(11) Uani 1 1 d . . .
N4 N 1.1953(4) 0.3402(2) 0.8980(3) 0.0343(11) Uani 1 1 d . . .
O1 O 0.4421(3) 0.32596(19) 0.3788(3) 0.0416(10) Uani 1 1 d . . .
O2 O 0.3988(3) 0.40729(19) 0.4208(3) 0.0399(10) Uani 1 1 d . . .
O3 O 0.5954(3) 0.40062(17) 0.5157(3) 0.0338(9) Uani 1 1 d . . .
O4 O 0.6724(3) 0.37276(17) 0.6542(3) 0.0359(9) Uani 1 1 d . . .
O5 O 0.2748(3) 0.26439(16) 0.6681(4) 0.0397(10) Uani 1 1 d . . .
O6 O 0.2916(3) 0.00043(17) 0.6688(4) 0.0428(10) Uani 1 1 d . . .
O7 O 0.0838(3) 0.08721(18) 0.8155(3) 0.0320(9) Uani 1 1 d . . .
O8 O 0.0057(3) 0.12900(19) 0.6931(3) 0.0364(9) Uani 1 1 d . . .
O9 O 0.1406(3) 0.01074(19) 0.6782(4) 0.0489(12) Uani 1 1 d . . .
O10 O 0.8748(3) 0.39488(18) 0.7765(3) 0.0325(9) Uani 1 1 d . . .
O11 O 0.9498(3) 0.35767(17) 0.9051(3) 0.0349(9) Uani 1 1 d . . .
O12 O 0.8139(3) 0.47528(19) 0.9114(4) 0.0514(12) Uani 1 1 d . . .
O13 O 0.6659(3) 0.48572(16) 0.9349(3) 0.0421(10) Uani 1 1 d . . .
O14 O 0.6677(3) 0.22293(16) 0.8893(3) 0.0333(9) Uani 1 1 d . . .
O15 O 0.5533(3) 0.14560(16) 1.1944(3) 0.0304(8) Uani 1 1 d . . .
O16 O 0.4402(3) 0.2101(2) 1.1558(3) 0.0456(11) Uani 1 1 d . . .
O17 O 0.3582(3) 0.09891(18) 1.0737(3) 0.0363(9) Uani 1 1 d . . .
O18 O 0.2789(3) 0.11455(17) 0.9304(3) 0.0353(9) Uani 1 1 d . . .
O1W O 1.0330(3) 0.26390(18) 0.8207(3) 0.0435(10) Uani 1 1 d . . .
H1WA H 0.9766 0.2563 0.7761 0.065 Uiso 1 1 d R . .
H1WB H 1.0254 0.2497 0.8806 0.065 Uiso 1 1 d R . .
O2W O 0.9638(4) 1.0063(3) 0.5445(5) 0.087(2) Uani 1 1 d . . .
H2WA H 1.0164 1.0082 0.5822 0.104 Uiso 1 1 d R . .
H2WB H 0.9476 0.9720 0.5381 0.104 Uiso 1 1 d R . .
O3W O 0.9763(5) 0.4923(4) 0.0541(6) 0.088(2) Uani 1 1 d D . .
H3WA H 0.929(6) 0.486(5) 0.013(6) 0.105 Uiso 1 1 d D . .
H3WB H 0.955(8) 0.510(5) 0.095(6) 0.105 Uiso 1 1 d D . .
C1 C 0.6010(4) 0.3749(2) 0.5907(4) 0.0256(11) Uani 1 1 d . . .
C2 C 0.5148(4) 0.3435(2) 0.6076(4) 0.0251(11) Uani 1 1 d . . .
C3 C 0.5148(4) 0.3205(2) 0.6949(4) 0.0339(13) Uani 1 1 d . . .
H3 H 0.5691 0.3235 0.7405 0.041 Uiso 1 1 calc R . .
C4 C 0.4354(4) 0.2932(3) 0.7156(4) 0.0357(13) Uani 1 1 d . . .
H4 H 0.4350 0.2791 0.7749 0.043 Uiso 1 1 calc R . .
C5 C 0.3582(4) 0.2876(2) 0.6470(4) 0.0295(11) Uani 1 1 d . . .
C6 C 0.3555(4) 0.3092(2) 0.5595(4) 0.0304(12) Uani 1 1 d . . .
H6 H 0.3012 0.3052 0.5143 0.037 Uiso 1 1 calc R . .
C7 C 0.4348(4) 0.3372(2) 0.5386(4) 0.0250(11) Uani 1 1 d . . .
C8 C 0.4267(4) 0.3591(2) 0.4412(4) 0.0283(11) Uani 1 1 d . . .
C9 C 0.0836(4) 0.1126(2) 0.7402(4) 0.0263(11) Uani 1 1 d . . .
C10 C 0.1720(4) 0.1294(2) 0.7051(4) 0.0255(11) Uani 1 1 d . . .
C11 C 0.1874(4) 0.1868(2) 0.7023(4) 0.0273(11) Uani 1 1 d . . .
H11 H 0.1452 0.2117 0.7223 0.033 Uiso 1 1 calc R . .
C12 C 0.2668(4) 0.2067(2) 0.6689(4) 0.0266(11) Uani 1 1 d . . .
C13 C 0.3287(4) 0.1707(2) 0.6387(4) 0.0308(12) Uani 1 1 d . . .
H13 H 0.3806 0.1844 0.6151 0.037 Uiso 1 1 calc R . .
C14 C 0.3134(4) 0.1132(2) 0.6434(4) 0.0309(12) Uani 1 1 d . . .
H14 H 0.3563 0.0885 0.6241 0.037 Uiso 1 1 calc R . .
C15 C 0.2184(4) 0.0298(2) 0.6743(4) 0.0313(12) Uani 1 1 d . . .
C16 C 0.2348(4) 0.0920(2) 0.6764(4) 0.0279(11) Uani 1 1 d . . .
C17 C 0.8740(4) 0.3733(2) 0.8542(4) 0.0261(11) Uani 1 1 d . . .
C18 C 0.7827(4) 0.3576(2) 0.8848(3) 0.0222(10) Uani 1 1 d . . .
C19 C 0.7648(4) 0.3003(2) 0.8803(4) 0.0256(11) Uani 1 1 d . . .
H19 H 0.8087 0.2757 0.8623 0.031 Uiso 1 1 calc R . .
C20 C 0.6807(4) 0.2801(2) 0.9029(4) 0.0257(11) Uani 1 1 d . . .
C21 C 0.6159(4) 0.3159(2) 0.9314(4) 0.0289(11) Uani 1 1 d . . .
H21 H 0.5599 0.3022 0.9471 0.035 Uiso 1 1 calc R . .
C22 C 0.6353(4) 0.3724(2) 0.9363(4) 0.0299(12) Uani 1 1 d . . .
H22 H 0.5923 0.3966 0.9567 0.036 Uiso 1 1 calc R . .
C23 C 0.7175(4) 0.3946(2) 0.9116(4) 0.0278(11) Uani 1 1 d . . .
C24 C 0.7359(4) 0.4563(2) 0.9193(4) 0.0294(12) Uani 1 1 d . . .
C25 C 0.3500(4) 0.1179(2) 0.9942(4) 0.0261(11) Uani 1 1 d . . .
C26 C 0.4348(4) 0.1469(2) 0.9677(4) 0.0243(10) Uani 1 1 d . . .
C27 C 0.4426(4) 0.1506(2) 0.8751(4) 0.0296(12) Uani 1 1 d . . .
H27 H 0.3953 0.1354 0.8300 0.036 Uiso 1 1 calc R . .
C28 C 0.5194(4) 0.1767(2) 0.8483(4) 0.0306(12) Uani 1 1 d . . .
H28 H 0.5241 0.1797 0.7857 0.037 Uiso 1 1 calc R . .
C29 C 0.5892(4) 0.1982(2) 0.9167(4) 0.0268(11) Uani 1 1 d . . .
C30 C 0.5837(4) 0.1945(2) 1.0099(4) 0.0304(12) Uani 1 1 d . . .
H30 H 0.6321 0.2091 1.0547 0.036 Uiso 1 1 calc R . .
C31 C 0.5060(4) 0.1691(2) 1.0365(4) 0.0262(11) Uani 1 1 d . . .
C32 C 0.4966(4) 0.1746(2) 1.1369(4) 0.0284(11) Uani 1 1 d . . .
C33 C 0.2557(6) 0.3131(4) 0.1895(5) 0.058(2) Uani 1 1 d . . .
H33 H 0.2973 0.2844 0.2124 0.070 Uiso 1 1 calc R . .
C34 C 0.1675(6) 0.2991(5) 0.1391(6) 0.072(3) Uani 1 1 d . . .
H34 H 0.1499 0.2618 0.1284 0.087 Uiso 1 1 calc R . .
C35 C 0.1085(6) 0.3405(6) 0.1064(6) 0.078(3) Uani 1 1 d . . .
H35 H 0.0489 0.3321 0.0723 0.094 Uiso 1 1 calc R . .
C36 C 0.1344(6) 0.3949(5) 0.1221(5) 0.066(3) Uani 1 1 d . . .
H36 H 0.0924 0.4235 0.0995 0.079 Uiso 1 1 calc R . .
C37 C 0.2250(4) 0.4079(3) 0.1725(4) 0.0450(17) Uani 1 1 d . . .
C38 C 0.2628(5) 0.4649(3) 0.1897(5) 0.0462(18) Uani 1 1 d . . .
C39 C 0.2107(7) 0.5126(4) 0.1640(6) 0.069(3) Uani 1 1 d . . .
H39 H 0.1481 0.5100 0.1330 0.083 Uiso 1 1 calc R . .
C40 C 0.2516(8) 0.5637(4) 0.1841(7) 0.083(3) Uani 1 1 d . . .
H40 H 0.2169 0.5964 0.1682 0.100 Uiso 1 1 calc R . .
C41 C 0.3447(9) 0.5667(4) 0.2282(8) 0.085(3) Uani 1 1 d . . .
H41 H 0.3739 0.6014 0.2411 0.102 Uiso 1 1 calc R . .
C42 C 0.3944(6) 0.5176(3) 0.2530(6) 0.059(2) Uani 1 1 d . . .
H42 H 0.4572 0.5196 0.2833 0.071 Uiso 1 1 calc R . .
C43 C 1.0529(5) 0.4815(3) 0.8342(6) 0.0465(16) Uani 1 1 d . . .
H43 H 0.9909 0.4779 0.8020 0.056 Uiso 1 1 calc R . .
C44 C 1.0896(6) 0.5342(3) 0.8546(7) 0.061(2) Uani 1 1 d . . .
H44 H 1.0529 0.5659 0.8369 0.073 Uiso 1 1 calc R . .
C45 C 1.1811(6) 0.5394(3) 0.9014(6) 0.063(2) Uani 1 1 d . . .
H45 H 1.2071 0.5748 0.9152 0.075 Uiso 1 1 calc R . .
C46 C 1.2344(5) 0.4925(3) 0.9280(5) 0.0508(18) Uani 1 1 d . . .
H46 H 1.2963 0.4954 0.9606 0.061 Uiso 1 1 calc R . .
C47 C 1.1929(4) 0.4399(3) 0.9049(4) 0.0327(13) Uani 1 1 d . . .
C48 C 1.2433(4) 0.3865(3) 0.9284(4) 0.0342(13) Uani 1 1 d . . .
C49 C 1.3350(5) 0.3834(3) 0.9806(5) 0.0470(17) Uani 1 1 d . . .
H49 H 1.3680 0.4160 1.0010 0.056 Uiso 1 1 calc R . .
C50 C 1.3754(5) 0.3325(3) 1.0012(5) 0.049 Uani 1 1 d . . .
H50 H 1.4353 0.3298 1.0381 0.059 Uiso 1 1 calc R . .
C51 C 1.3274(6) 0.2853(4) 0.9676(5) 0.059(2) Uani 1 1 d . . .
H51 H 1.3552 0.2502 0.9792 0.071 Uiso 1 1 calc R . .
C52 C 1.2370(5) 0.2903(3) 0.9160(5) 0.0486(17) Uani 1 1 d . . .
H52 H 1.2043 0.2580 0.8933 0.058 Uiso 1 1 calc R . .

loop_
_atom_site_aniso_label
_atom_site_aniso_U_11
_atom_site_aniso_U_22
_atom_site_aniso_U_33
_atom_site_aniso_U_23
_atom_site_aniso_U_13
_atom_site_aniso_U_12
Zn1 0.0207(3) 0.0268(3) 0.0303(3) -0.0029(2) 0.0078(2) -0.0034(2)
Zn2 0.0202(3) 0.0237(3) 0.0318(3) 0.0030(2) 0.0085(2) 0.0021(2)
Zn3 0.0240(3) 0.0291(3) 0.0297(3) -0.0014(3) 0.0064(2) -0.0033(2)
Zn4 0.0251(3) 0.0436(4) 0.0333(3) 0.0074(3) 0.0088(3) 0.0089(3)
N1 0.042(3) 0.046(3) 0.045(3) 0.016(2) 0.022(2) 0.014(2)
N2 0.033(3) 0.053(3) 0.038(3) 0.010(2) 0.009(2) 0.000(3)
N3 0.031(3) 0.026(2) 0.044(3) -0.004(2) 0.015(2) -0.004(2)
N4 0.033(3) 0.037(3) 0.033(3) -0.002(2) 0.005(2) 0.003(2)
O1 0.049(3) 0.045(2) 0.032(2) -0.0039(18) 0.0097(18) 0.005(2)
O2 0.044(2) 0.038(2) 0.038(2) 0.0074(18) 0.0076(18) 0.0088(19)
O3 0.027(2) 0.042(2) 0.034(2) 0.0116(17) 0.0084(16) -0.0054(16)
O4 0.0240(19) 0.037(2) 0.043(2) 0.0088(18) -0.0032(17) -0.0107(17)
O5 0.026(2) 0.025(2) 0.073(3) 0.010(2) 0.023(2) -0.0020(17)
O6 0.044(3) 0.0227(19) 0.066(3) -0.003(2) 0.023(2) 0.0016(19)
O7 0.026(2) 0.043(2) 0.027(2) 0.0065(17) 0.0050(16) -0.0067(16)
O8 0.026(2) 0.047(2) 0.036(2) 0.0095(19) 0.0058(17) -0.0008(18)
O9 0.042(3) 0.036(3) 0.071(3) -0.007(2) 0.017(2) -0.015(2)
O10 0.0203(18) 0.049(2) 0.028(2) 0.0066(17) 0.0031(15) -0.0067(16)
O11 0.0205(19) 0.045(2) 0.039(2) 0.0085(18) 0.0055(17) 0.0016(17)
O12 0.045(3) 0.034(2) 0.081(3) -0.009(2) 0.026(2) -0.010(2)
O13 0.047(3) 0.022(2) 0.064(3) -0.002(2) 0.028(2) 0.0024(19)
O14 0.028(2) 0.0238(19) 0.053(2) -0.0022(17) 0.0207(18) -0.0059(15)
O15 0.032(2) 0.035(2) 0.0246(18) 0.0017(16) 0.0078(16) 0.0058(16)
O16 0.045(3) 0.051(3) 0.040(2) -0.001(2) 0.0063(19) 0.021(2)
O17 0.033(2) 0.045(2) 0.034(2) 0.0088(18) 0.0138(17) -0.0046(17)
O18 0.026(2) 0.041(2) 0.038(2) 0.0023(17) 0.0030(17) -0.0134(17)
O1W 0.054(3) 0.033(2) 0.043(2) 0.0026(19) 0.008(2) -0.0112(19)
O2W 0.056(4) 0.071(4) 0.119(6) -0.029(4) -0.022(4) 0.024(3)
O3W 0.058(4) 0.108(6) 0.092(5) -0.005(4) -0.001(3) 0.037(4)
C1 0.021(3) 0.022(2) 0.034(3) 0.000(2) 0.007(2) 0.002(2)
C2 0.023(3) 0.022(3) 0.032(3) 0.004(2) 0.009(2) 0.0011(19)
C3 0.028(3) 0.036(3) 0.035(3) 0.007(2) 0.000(2) -0.004(2)
C4 0.038(3) 0.034(3) 0.037(3) 0.014(3) 0.013(3) 0.001(2)
C5 0.025(3) 0.021(3) 0.045(3) 0.004(2) 0.014(2) -0.001(2)
C6 0.022(3) 0.027(3) 0.042(3) 0.001(2) 0.005(2) -0.001(2)
C7 0.023(3) 0.019(2) 0.033(3) 0.000(2) 0.008(2) 0.001(2)
C8 0.020(3) 0.033(3) 0.032(3) 0.000(2) 0.006(2) -0.003(2)
C9 0.027(3) 0.024(3) 0.028(3) -0.003(2) 0.008(2) -0.004(2)
C10 0.023(3) 0.028(3) 0.025(3) 0.002(2) 0.003(2) -0.003(2)
C11 0.021(3) 0.029(3) 0.034(3) 0.001(2) 0.011(2) 0.000(2)
C12 0.026(3) 0.024(3) 0.029(3) 0.004(2) 0.003(2) -0.004(2)
C13 0.022(3) 0.032(3) 0.040(3) 0.003(2) 0.011(2) -0.006(2)
C14 0.030(3) 0.033(3) 0.032(3) -0.004(2) 0.012(2) 0.002(2)
C15 0.041(3) 0.027(3) 0.027(3) -0.001(2) 0.009(2) 0.000(2)
C16 0.026(3) 0.031(3) 0.028(3) -0.002(2) 0.007(2) -0.002(2)
C17 0.023(3) 0.023(3) 0.031(3) -0.005(2) 0.005(2) -0.002(2)
C18 0.019(2) 0.024(3) 0.024(2) 0.0015(19) 0.005(2) 0.0013(19)
C19 0.020(2) 0.027(3) 0.030(3) 0.000(2) 0.007(2) 0.000(2)
C20 0.027(3) 0.023(3) 0.027(3) 0.003(2) 0.004(2) -0.003(2)
C21 0.020(3) 0.033(3) 0.036(3) 0.003(2) 0.012(2) -0.003(2)
C22 0.025(3) 0.028(3) 0.039(3) 0.001(2) 0.013(2) 0.006(2)
C23 0.028(3) 0.029(3) 0.027(3) 0.000(2) 0.006(2) 0.001(2)
C24 0.033(3) 0.027(3) 0.030(3) -0.001(2) 0.010(2) 0.000(2)
C25 0.023(3) 0.021(2) 0.036(3) 0.000(2) 0.009(2) 0.001(2)
C26 0.021(2) 0.024(3) 0.028(3) 0.001(2) 0.004(2) -0.0024(19)
C27 0.028(3) 0.032(3) 0.028(3) 0.002(2) 0.004(2) -0.004(2)
C28 0.035(3) 0.033(3) 0.025(3) 0.004(2) 0.009(2) 0.000(2)
C29 0.022(3) 0.024(3) 0.035(3) 0.002(2) 0.008(2) -0.0012(19)
C30 0.022(3) 0.032(3) 0.037(3) -0.001(2) 0.002(2) -0.004(2)
C31 0.024(3) 0.024(3) 0.031(3) 0.004(2) 0.006(2) 0.002(2)
C32 0.026(3) 0.028(3) 0.030(3) 0.000(2) 0.005(2) -0.003(2)
C33 0.055(5) 0.074(6) 0.049(4) 0.003(4) 0.014(3) -0.018(4)
C34 0.058(5) 0.103(7) 0.059(5) -0.009(5) 0.018(4) -0.031(5)
C35 0.042(5) 0.144(10) 0.050(5) -0.013(6) 0.011(4) -0.032(6)
C36 0.038(4) 0.121(8) 0.041(4) 0.013(4) 0.010(3) 0.018(5)
C37 0.028(3) 0.080(5) 0.029(3) 0.009(3) 0.012(3) 0.014(3)
C38 0.040(4) 0.067(5) 0.035(3) 0.021(3) 0.017(3) 0.029(3)
C39 0.071(6) 0.083(7) 0.059(5) 0.024(4) 0.028(4) 0.039(5)
C40 0.103(9) 0.070(7) 0.090(7) 0.032(5) 0.054(6) 0.045(6)
C41 0.105(9) 0.044(5) 0.122(9) 0.017(5) 0.061(7) 0.012(5)
C42 0.056(5) 0.052(5) 0.075(5) 0.008(4) 0.026(4) 0.001(4)
C43 0.032(3) 0.039(3) 0.070(5) -0.002(3) 0.014(3) -0.002(3)
C44 0.053(5) 0.033(4) 0.105(7) 0.004(4) 0.033(4) 0.004(3)
C45 0.063(5) 0.038(4) 0.094(6) -0.020(4) 0.032(4) -0.024(4)
C46 0.049(4) 0.043(4) 0.064(4) -0.018(3) 0.020(3) -0.018(3)
C47 0.028(3) 0.039(3) 0.034(3) -0.010(2) 0.015(2) -0.010(2)
C48 0.029(3) 0.045(3) 0.030(3) -0.008(2) 0.008(2) -0.007(2)
C49 0.029(3) 0.070(5) 0.041(4) -0.013(3) 0.005(3) -0.009(3)
C50 0.029 0.069 0.044 -0.009 -0.003 0.013
C51 0.056(5) 0.063(5) 0.055(4) 0.000(4) -0.001(4) 0.026(4)
C52 0.045(4) 0.043(4) 0.053(4) -0.006(3) -0.005(3) 0.009(3)

loop_
_atom_type_symbol
_atom_type_description
_atom_type_scat_dispersion_real
_atom_type_scat_dispersion_imag
_atom_type_scat_source
C C 0.0033 0.0016 'International Tables Vol C Tables 4.2.6.8 and 6.1.1.4'
H H 0.0000 0.0000 'International Tables Vol C Tables 4.2.6.8 and 6.1.1.4'
N N 0.0061 0.0033 'International Tables Vol C Tables 4.2.6.8 and 6.1.1.4'
O O 0.0106 0.0060 'International Tables Vol C Tables 4.2.6.8 and 6.1.1.4'
Zn Zn 0.2839 1.4301 'International Tables Vol C Tables 4.2.6.8 and 6.1.1.4'

loop_
_geom_angle_atom_site_label_1
_geom_angle_atom_site_label_2
_geom_angle_atom_site_label_3
_geom_angle
_geom_angle_site_symmetry_1
_geom_angle_site_symmetry_3
_geom_angle_publ_flag
O6 Zn1 O4 131.0(2) 3 . ?
O6 Zn1 O10 106.3(2) 3 . ?
O4 Zn1 O10 108.86(16) . . ?
O6 Zn1 O17 100.71(19) 3 4_554 ?
O4 Zn1 O17 108.28(19) . 4_554 ?
O10 Zn1 O17 95.90(17) . 4_554 ?
O13 Zn2 O18 131.11(19) 2_564 4_554 ?
O13 Zn2 O7 105.7(2) 2_564 4_554 ?
O18 Zn2 O7 103.05(17) 4_554 4_554 ?
O13 Zn2 O3 110.53(18) 2_564 . ?
O18 Zn2 O3 105.73(18) 4_554 . ?
O7 Zn2 O3 94.32(17) 4_554 . ?
O15 Zn3 O11 130.98(16) 4_554 . ?
O15 Zn3 N4 108.94(18) 4_554 . ?
O11 Zn3 N4 119.98(18) . . ?
O15 Zn3 N3 97.78(18) 4_554 . ?
O11 Zn3 N3 95.00(18) . . ?
N4 Zn3 N3 78.2(2) . . ?
O15 Zn3 O1W 88.55(16) 4_554 . ?
O11 Zn3 O1W 88.12(18) . . ?
N4 Zn3 O1W 90.49(19) . . ?
N3 Zn3 O1W 168.32(19) . . ?
O8 Zn4 N1 108.91(19) 4_554 . ?
O8 Zn4 N2 104.44(19) 4_554 . ?
N1 Zn4 N2 80.4(2) . . ?
O8 Zn4 O1 99.61(17) 4_554 . ?
N1 Zn4 O1 150.73(18) . . ?
N2 Zn4 O1 99.1(2) . . ?
O8 Zn4 O2 144.31(16) 4_554 . ?
N1 Zn4 O2 92.38(19) . . ?
N2 Zn4 O2 107.20(19) . . ?
O1 Zn4 O2 59.55(16) . . ?
O8 Zn4 O7 57.28(14) 4_554 4_554 ?
N1 Zn4 O7 103.8(2) . 4_554 ?
N2 Zn4 O7 161.71(18) . 4_554 ?
O1 Zn4 O7 85.89(16) . 4_554 ?
O2 Zn4 O7 90.54(15) . 4_554 ?
O8 Zn4 C9 28.61(16) 4_554 4_554 ?
N1 Zn4 C9 109.64(19) . 4_554 ?
N2 Zn4 C9 133.04(19) . 4_554 ?
O1 Zn4 C9 92.22(17) . 4_554 ?
O2 Zn4 C9 117.65(17) . 4_554 ?
O7 Zn4 C9 28.70(15) 4_554 4_554 ?
C42 N1 C38 119.5(6) . . ?
C42 N1 Zn4 126.0(5) . . ?
C38 N1 Zn4 114.2(5) . . ?
C33 N2 C37 119.7(7) . . ?
C33 N2 Zn4 126.9(5) . . ?
C37 N2 Zn4 113.4(5) . . ?
C43 N3 C47 120.1(5) . . ?
C43 N3 Zn3 125.2(4) . . ?
C47 N3 Zn3 114.7(4) . . ?
C48 N4 C52 119.1(6) . . ?
C48 N4 Zn3 115.4(4) . . ?
C52 N4 Zn3 125.5(5) . . ?
C8 O1 Zn4 90.1(4) . . ?
C8 O2 Zn4 90.0(4) . . ?
C1 O3 Zn2 143.3(4) . . ?
C1 O4 Zn1 126.9(4) . . ?
C12 O5 C5 118.1(4) . . ?
C15 O6 Zn1 119.0(4) . 3_445 ?
C9 O7 Zn2 140.3(4) . 4_455 ?
C9 O7 Zn4 81.7(3) . 4_455 ?
Zn2 O7 Zn4 135.16(19) 4_455 4_455 ?
C9 O8 Zn4 101.6(3) . 4_455 ?
C17 O10 Zn1 137.7(4) . . ?
C17 O11 Zn3 110.5(3) . . ?
C24 O13 Zn2 119.7(4) . 2_565 ?
C20 O14 C29 118.0(4) . . ?
C32 O15 Zn3 123.6(4) . 4_455 ?
C25 O17 Zn1 141.4(4) . 4_455 ?
C25 O18 Zn2 125.3(4) . 4_455 ?
Zn3 O1W H1WA 109.4 . . ?
Zn3 O1W H1WB 109.2 . . ?
H1WA O1W H1WB 109.5 . . ?
H2WA O2W H2WB 108.4 . . ?
H3WA O3W H3WB 105(10) . . ?
O3 C1 O4 125.9(5) . . ?
O3 C1 C2 117.6(5) . . ?
O4 C1 C2 116.5(5) . . ?
C3 C2 C7 119.2(5) . . ?
C3 C2 C1 118.8(5) . . ?
C7 C2 C1 122.0(5) . . ?
C2 C3 C4 121.1(5) . . ?
C2 C3 H3 119.4 . . ?
C4 C3 H3 119.4 . . ?
C5 C4 C3 118.5(5) . . ?
C5 C4 H4 120.8 . . ?
C3 C4 H4 120.8 . . ?
C4 C5 C6 122.2(5) . . ?
C4 C5 O5 119.4(5) . . ?
C6 C5 O5 118.1(5) . . ?
C5 C6 C7 119.6(5) . . ?
C5 C6 H6 120.2 . . ?
C7 C6 H6 120.2 . . ?
C2 C7 C6 119.3(5) . . ?
C2 C7 C8 124.3(5) . . ?
C6 C7 C8 116.4(5) . . ?
O2 C8 O1 120.1(5) . . ?
O2 C8 C7 121.3(5) . . ?
O1 C8 C7 118.4(5) . . ?
O7 C9 O8 119.4(5) . . ?
O7 C9 C10 123.8(5) . . ?
O8 C9 C10 116.6(5) . . ?
O7 C9 Zn4 69.6(3) . 4_455 ?
O8 C9 Zn4 49.8(3) . 4_455 ?
C10 C9 Zn4 164.7(4) . 4_455 ?
C16 C10 C11 120.8(5) . . ?
C16 C10 C9 124.3(5) . . ?
C11 C10 C9 114.9(5) . . ?
C10 C11 C12 119.3(5) . . ?
C10 C11 H11 120.4 . . ?
C12 C11 H11 120.4 . . ?
C13 C12 O5 124.5(5) . . ?
C13 C12 C11 121.0(5) . . ?
O5 C12 C11 114.5(5) . . ?
C12 C13 C14 119.2(5) . . ?
C12 C13 H13 120.4 . . ?
C14 C13 H13 120.4 . . ?
C13 C14 C16 121.2(5) . . ?
C13 C14 H14 119.4 . . ?
C16 C14 H14 119.4 . . ?
O9 C15 O6 124.7(5) . . ?
O9 C15 C16 120.7(5) . . ?
O6 C15 C16 114.6(5) . . ?
C10 C16 C14 118.5(5) . . ?
C10 C16 C15 122.4(5) . . ?
C14 C16 C15 119.0(5) . . ?
O10 C17 O11 120.9(5) . . ?
O10 C17 C18 121.5(5) . . ?
O11 C17 C18 117.1(5) . . ?
C19 C18 C23 120.7(5) . . ?
C19 C18 C17 113.3(5) . . ?
C23 C18 C17 126.0(5) . . ?
C18 C19 C20 119.3(5) . . ?
C18 C19 H19 120.3 . . ?
C20 C19 H19 120.3 . . ?
C21 C20 O14 125.0(5) . . ?
C21 C20 C19 120.9(5) . . ?
O14 C20 C19 114.0(5) . . ?
C22 C21 C20 118.8(5) . . ?
C22 C21 H21 120.6 . . ?
C20 C21 H21 120.6 . . ?
C21 C22 C23 122.0(5) . . ?
C21 C22 H22 119.0 . . ?
C23 C22 H22 119.0 . . ?
C18 C23 C22 118.1(5) . . ?
C18 C23 C24 121.9(5) . . ?
C22 C23 C24 119.9(5) . . ?
O12 C24 O13 124.6(5) . . ?
O12 C24 C23 120.4(5) . . ?
O13 C24 C23 114.9(5) . . ?
O17 C25 O18 127.2(5) . . ?
O17 C25 C26 117.7(5) . . ?
O18 C25 C26 115.1(5) . . ?
C27 C26 C31 120.1(5) . . ?
C27 C26 C25 119.4(5) . . ?
C31 C26 C25 120.5(5) . . ?
C28 C27 C26 121.0(5) . . ?
C28 C27 H27 119.5 . . ?
C26 C27 H27 119.5 . . ?
C29 C28 C27 118.3(5) . . ?
C29 C28 H28 120.9 . . ?
C27 C28 H28 120.9 . . ?
C28 C29 C30 122.0(5) . . ?
C28 C29 O14 117.9(5) . . ?
C30 C29 O14 120.1(5) . . ?
C29 C30 C31 119.7(5) . . ?
C29 C30 H30 120.2 . . ?
C31 C30 H30 120.2 . . ?
C30 C31 C26 119.0(5) . . ?
C30 C31 C32 116.9(5) . . ?
C26 C31 C32 123.5(5) . . ?
O16 C32 O15 126.5(5) . . ?
O16 C32 C31 117.0(5) . . ?
O15 C32 C31 116.1(5) . . ?
N2 C33 C34 122.8(9) . . ?
N2 C33 H33 118.6 . . ?
C34 C33 H33 118.6 . . ?
C35 C34 C33 118.1(10) . . ?
C35 C34 H34 120.9 . . ?
C33 C34 H34 120.9 . . ?
C34 C35 C36 120.8(8) . . ?
C34 C35 H35 119.6 . . ?
C36 C35 H35 119.6 . . ?
C35 C36 C37 119.8(8) . . ?
C35 C36 H36 120.1 . . ?
C37 C36 H36 120.1 . . ?
N2 C37 C36 118.7(8) . . ?
N2 C37 C38 116.4(6) . . ?
C36 C37 C38 124.9(7) . . ?
N1 C38 C39 121.0(8) . . ?
N1 C38 C37 115.4(5) . . ?
C39 C38 C37 123.6(7) . . ?
C40 C39 C38 119.3(9) . . ?
C40 C39 H39 120.4 . . ?
C38 C39 H39 120.4 . . ?
C39 C40 C41 119.5(9) . . ?
C39 C40 H40 120.3 . . ?
C41 C40 H40 120.3 . . ?
C40 C41 C42 119.3(10) . . ?
C40 C41 H41 120.4 . . ?
C42 C41 H41 120.4 . . ?
N1 C42 C41 121.4(9) . . ?
N1 C42 H42 119.3 . . ?
C41 C42 H42 119.3 . . ?
N3 C43 C44 121.7(7) . . ?
N3 C43 H43 119.1 . . ?
C44 C43 H43 119.1 . . ?
C45 C44 C43 119.0(7) . . ?
C45 C44 H44 120.5 . . ?
C43 C44 H44 120.5 . . ?
C46 C45 C44 120.1(7) . . ?
C46 C45 H45 119.9 . . ?
C44 C45 H45 119.9 . . ?
C45 C46 C47 118.1(7) . . ?
C45 C46 H46 120.9 . . ?
C47 C46 H46 120.9 . . ?
N3 C47 C46 121.0(6) . . ?
N3 C47 C48 115.8(5) . . ?
C46 C47 C48 123.2(6) . . ?
N4 C48 C49 121.1(6) . . ?
N4 C48 C47 115.8(5) . . ?
C49 C48 C47 123.1(6) . . ?
C50 C49 C48 119.4(7) . . ?
C50 C49 H49 120.3 . . ?
C48 C49 H49 120.3 . . ?
C49 C50 C51 119.5(6) . . ?
C49 C50 H50 120.3 . . ?
C51 C50 H50 120.3 . . ?
C50 C51 C52 119.2(7) . . ?
C50 C51 H51 120.4 . . ?
C52 C51 H51 120.4 . . ?
N4 C52 C51 121.7(7) . . ?
N4 C52 H52 119.1 . . ?
C51 C52 H52 119.1 . . ?

loop_
_geom_bond_atom_site_label_1
_geom_bond_atom_site_label_2
_geom_bond_distance
_geom_bond_site_symmetry_2
_geom_bond_publ_flag
Zn1 O6 1.895(4) 3 ?
Zn1 O4 1.923(4) . ?
Zn1 O10 1.964(4) . ?
Zn1 O17 1.980(4) 4_554 ?
Zn2 O13 1.891(4) 2_564 ?
Zn2 O18 1.926(4) 4_554 ?
Zn2 O7 1.982(4) 4_554 ?
Zn2 O3 1.986(4) . ?
Zn3 O15 1.977(4) 4_554 ?
Zn3 O11 2.026(4) . ?
Zn3 N4 2.082(5) . ?
Zn3 N3 2.097(5) . ?
Zn3 O1W 2.151(4) . ?
Zn4 O8 2.014(4) 4_554 ?
Zn4 N1 2.036(5) . ?
Zn4 N2 2.063(6) . ?
Zn4 O1 2.164(4) . ?
Zn4 O2 2.178(4) . ?
Zn4 O7 2.447(4) 4_554 ?
Zn4 C9 2.582(5) 4_554 ?
N1 C42 1.319(10) . ?
N1 C38 1.359(9) . ?
N2 C33 1.323(10) . ?
N2 C37 1.344(9) . ?
N3 C43 1.326(9) . ?
N3 C47 1.338(8) . ?
N4 C48 1.332(8) . ?
N4 C52 1.335(9) . ?
O1 C8 1.253(7) . ?
O2 C8 1.235(7) . ?
O3 C1 1.244(7) . ?
O4 C1 1.252(7) . ?
O5 C12 1.379(7) . ?
O5 C5 1.398(7) . ?
O6 C15 1.273(7) . ?
O6 Zn1 1.895(4) 3_445 ?
O7 C9 1.253(7) . ?
O7 Zn2 1.982(4) 4_455 ?
O7 Zn4 2.447(4) 4_455 ?
O8 C9 1.262(7) . ?
O8 Zn4 2.014(4) 4_455 ?
O9 C15 1.213(8) . ?
O10 C17 1.246(7) . ?
O11 C17 1.256(7) . ?
O12 C24 1.228(7) . ?
O13 C24 1.276(7) . ?
O13 Zn2 1.891(4) 2_565 ?
O14 C20 1.383(7) . ?
O14 C29 1.389(6) . ?
O15 C32 1.264(7) . ?
O15 Zn3 1.977(4) 4_455 ?
O16 C32 1.232(7) . ?
O17 C25 1.230(7) . ?
O17 Zn1 1.980(4) 4_455 ?
O18 C25 1.252(7) . ?
O18 Zn2 1.926(4) 4_455 ?
O1W H1WA 0.9599 . ?
O1W H1WB 0.9601 . ?
O2W H2WA 0.8500 . ?
O2W H2WB 0.8500 . ?
O3W H3WA 0.84(5) . ?
O3W H3WB 0.83(5) . ?
C1 C2 1.500(7) . ?
C2 C3 1.387(8) . ?
C2 C7 1.391(8) . ?
C3 C4 1.389(8) . ?
C3 H3 0.9300 . ?
C4 C5 1.358(8) . ?
C4 H4 0.9300 . ?
C5 C6 1.370(8) . ?
C6 C7 1.395(8) . ?
C6 H6 0.9300 . ?
C7 C8 1.497(8) . ?
C9 C10 1.501(7) . ?
C9 Zn4 2.582(5) 4_455 ?
C10 C16 1.382(8) . ?
C10 C11 1.385(8) . ?
C11 C12 1.397(8) . ?
C11 H11 0.9300 . ?
C12 C13 1.361(8) . ?
C13 C14 1.390(8) . ?
C13 H13 0.9300 . ?
C14 C16 1.395(8) . ?
C14 H14 0.9300 . ?
C15 C16 1.499(8) . ?
C17 C18 1.501(7) . ?
C18 C19 1.387(8) . ?
C18 C23 1.390(8) . ?
C19 C20 1.390(8) . ?
C19 H19 0.9300 . ?
C20 C21 1.379(8) . ?
C21 C22 1.374(8) . ?
C21 H21 0.9300 . ?
C22 C23 1.393(8) . ?
C22 H22 0.9300 . ?
C23 C24 1.493(8) . ?
C25 C26 1.505(7) . ?
C26 C27 1.378(7) . ?
C26 C31 1.400(8) . ?
C27 C28 1.378(8) . ?
C27 H27 0.9300 . ?
C28 C29 1.378(8) . ?
C28 H28 0.9300 . ?
C29 C30 1.379(8) . ?
C30 C31 1.380(8) . ?
C30 H30 0.9300 . ?
C31 C32 1.501(7) . ?
C33 C34 1.383(12) . ?
C33 H33 0.9300 . ?
C34 C35 1.330(15) . ?
C34 H34 0.9300 . ?
C35 C36 1.356(14) . ?
C35 H35 0.9300 . ?
C36 C37 1.407(11) . ?
C36 H36 0.9300 . ?
C37 C38 1.465(11) . ?
C38 C39 1.376(10) . ?
C39 C40 1.360(15) . ?
C39 H39 0.9300 . ?
C40 C41 1.372(16) . ?
C40 H40 0.9300 . ?
C41 C42 1.383(12) . ?
C41 H41 0.9300 . ?
C42 H42 0.9300 . ?
C43 C44 1.374(10) . ?
C43 H43 0.9300 . ?
C44 C45 1.369(12) . ?
C44 H44 0.9300 . ?
C45 C46 1.369(12) . ?
C45 H45 0.9300 . ?
C46 C47 1.402(9) . ?
C46 H46 0.9300 . ?
C47 C48 1.472(9) . ?
C48 C49 1.397(9) . ?
C49 C50 1.353(11) . ?
C49 H49 0.9300 . ?
C50 C51 1.363(12) . ?
C50 H50 0.9300 . ?
C51 C52 1.380(10) . ?
C51 H51 0.9300 . ?
C52 H52 0.9300 . ?

loop_
_geom_torsion_atom_site_label_1
_geom_torsion_atom_site_label_2
_geom_torsion_atom_site_label_3
_geom_torsion_atom_site_label_4
_geom_torsion
_geom_torsion_site_symmetry_1
_geom_torsion_site_symmetry_2
_geom_torsion_site_symmetry_3
_geom_torsion_site_symmetry_4
_geom_torsion_publ_flag
O8 Zn4 N1 C42 -79.1(6) 4_554 . . . ?
N2 Zn4 N1 C42 178.9(6) . . . . ?
O1 Zn4 N1 C42 87.4(7) . . . . ?
O2 Zn4 N1 C42 71.8(6) . . . . ?
O7 Zn4 N1 C42 -19.3(6) 4_554 . . . ?
C9 Zn4 N1 C42 -48.7(6) 4_554 . . . ?
O8 Zn4 N1 C38 106.1(4) 4_554 . . . ?
N2 Zn4 N1 C38 4.0(4) . . . . ?
O1 Zn4 N1 C38 -87.4(6) . . . . ?
O2 Zn4 N1 C38 -103.0(4) . . . . ?
O7 Zn4 N1 C38 165.8(4) 4_554 . . . ?
C9 Zn4 N1 C38 136.5(4) 4_554 . . . ?
O8 Zn4 N2 C33 67.5(6) 4_554 . . . ?
N1 Zn4 N2 C33 174.7(6) . . . . ?
O1 Zn4 N2 C33 -35.0(6) . . . . ?
O2 Zn4 N2 C33 -95.8(6) . . . . ?
O7 Zn4 N2 C33 69.6(9) 4_554 . . . ?
C9 Zn4 N2 C33 66.7(6) 4_554 . . . ?
O8 Zn4 N2 C37 -109.7(4) 4_554 . . . ?
N1 Zn4 N2 C37 -2.5(4) . . . . ?
O1 Zn4 N2 C37 147.8(4) . . . . ?
O2 Zn4 N2 C37 87.0(4) . . . . ?
O7 Zn4 N2 C37 -107.6(7) 4_554 . . . ?
C9 Zn4 N2 C37 -110.5(4) 4_554 . . . ?
O15 Zn3 N3 C43 69.7(6) 4_554 . . . ?
O11 Zn3 N3 C43 -62.9(6) . . . . ?
N4 Zn3 N3 C43 177.5(6) . . . . ?
O1W Zn3 N3 C43 -168.0(8) . . . . ?
O15 Zn3 N3 C47 -108.6(4) 4_554 . . . ?
O11 Zn3 N3 C47 118.8(4) . . . . ?
N4 Zn3 N3 C47 -0.8(4) . . . . ?
O1W Zn3 N3 C47 13.7(12) . . . . ?
O15 Zn3 N4 C48 96.6(4) 4_554 . . . ?
O11 Zn3 N4 C48 -86.6(5) . . . . ?
N3 Zn3 N4 C48 2.4(4) . . . . ?
O1W Zn3 N4 C48 -174.7(4) . . . . ?
O15 Zn3 N4 C52 -86.4(6) 4_554 . . . ?
O11 Zn3 N4 C52 90.3(6) . . . . ?
N3 Zn3 N4 C52 179.3(6) . . . . ?
O1W Zn3 N4 C52 2.2(6) . . . . ?
O8 Zn4 O1 C8 146.1(3) 4_554 . . . ?
N1 Zn4 O1 C8 -20.9(6) . . . . ?
N2 Zn4 O1 C8 -107.4(3) . . . . ?
O2 Zn4 O1 C8 -2.7(3) . . . . ?
O7 Zn4 O1 C8 90.3(3) 4_554 . . . ?
C9 Zn4 O1 C8 118.3(3) 4_554 . . . ?
O8 Zn4 O2 C8 -58.1(5) 4_554 . . . ?
N1 Zn4 O2 C8 174.0(4) . . . . ?
N2 Zn4 O2 C8 93.3(4) . . . . ?
O1 Zn4 O2 C8 2.8(3) . . . . ?
O7 Zn4 O2 C8 -82.1(3) 4_554 . . . ?
C9 Zn4 O2 C8 -72.3(4) 4_554 . . . ?
O13 Zn2 O3 C1 -107.9(7) 2_564 . . . ?
O18 Zn2 O3 C1 38.7(7) 4_554 . . . ?
O7 Zn2 O3 C1 143.6(7) 4_554 . . . ?
O6 Zn1 O4 C1 50.0(6) 3 . . . ?
O10 Zn1 O4 C1 -176.3(5) . . . . ?
O17 Zn1 O4 C1 -73.2(5) 4_554 . . . ?
O6 Zn1 O10 C17 109.9(6) 3 . . . ?
O4 Zn1 O10 C17 -35.5(6) . . . . ?
O17 Zn1 O10 C17 -147.1(6) 4_554 . . . ?
O15 Zn3 O11 C17 -13.4(5) 4_554 . . . ?
N4 Zn3 O11 C17 170.7(4) . . . . ?
N3 Zn3 O11 C17 91.4(4) . . . . ?
O1W Zn3 O11 C17 -99.8(4) . . . . ?
Zn2 O3 C1 O4 18.4(10) . . . . ?
Zn2 O3 C1 C2 -161.5(4) . . . . ?
Zn1 O4 C1 O3 16.1(9) . . . . ?
Zn1 O4 C1 C2 -163.9(4) . . . . ?
O3 C1 C2 C3 -171.9(5) . . . . ?
O4 C1 C2 C3 8.1(8) . . . . ?
O3 C1 C2 C7 7.6(8) . . . . ?
O4 C1 C2 C7 -172.4(5) . . . . ?
C7 C2 C3 C4 -2.4(8) . . . . ?
C1 C2 C3 C4 177.1(5) . . . . ?
C2 C3 C4 C5 2.4(9) . . . . ?
C3 C4 C5 C6 -1.7(9) . . . . ?
C3 C4 C5 O5 -174.8(5) . . . . ?
C12 O5 C5 C4 -83.9(7) . . . . ?
C12 O5 C5 C6 102.7(6) . . . . ?
C4 C5 C6 C7 1.1(9) . . . . ?
O5 C5 C6 C7 174.2(5) . . . . ?
C3 C2 C7 C6 1.7(8) . . . . ?
C1 C2 C7 C6 -177.8(5) . . . . ?
C3 C2 C7 C8 -178.8(5) . . . . ?
C1 C2 C7 C8 1.7(8) . . . . ?
C5 C6 C7 C2 -1.0(8) . . . . ?
C5 C6 C7 C8 179.4(5) . . . . ?
Zn4 O2 C8 O1 -4.8(5) . . . . ?
Zn4 O2 C8 C7 -179.5(4) . . . . ?
Zn4 O1 C8 O2 4.8(5) . . . . ?
Zn4 O1 C8 C7 179.7(4) . . . . ?
C2 C7 C8 O2 -87.5(7) . . . . ?
C6 C7 C8 O2 92.0(7) . . . . ?
C2 C7 C8 O1 97.6(6) . . . . ?
C6 C7 C8 O1 -82.8(6) . . . . ?
Zn2 O7 C9 O8 -163.9(4) 4_455 . . . ?
Zn4 O7 C9 O8 -3.0(5) 4_455 . . . ?
Zn2 O7 C9 C10 10.8(9) 4_455 . . . ?
Zn4 O7 C9 C10 171.7(5) 4_455 . . . ?
Zn2 O7 C9 Zn4 -160.9(6) 4_455 . . 4_455 ?
Zn4 O8 C9 O7 3.7(6) 4_455 . . . ?
Zn4 O8 C9 C10 -171.4(4) 4_455 . . . ?
O7 C9 C10 C16 67.7(8) . . . . ?
O8 C9 C10 C16 -117.5(6) . . . . ?
Zn4 C9 C10 C16 -143.2(12) 4_455 . . . ?
O7 C9 C10 C11 -112.8(6) . . . . ?
O8 C9 C10 C11 62.0(7) . . . . ?
Zn4 C9 C10 C11 36.3(16) 4_455 . . . ?
C16 C10 C11 C12 0.7(8) . . . . ?
C9 C10 C11 C12 -178.7(5) . . . . ?
C5 O5 C12 C13 -9.1(8) . . . . ?
C5 O5 C12 C11 172.1(5) . . . . ?
C10 C11 C12 C13 0.5(8) . . . . ?
C10 C11 C12 O5 179.3(5) . . . . ?
O5 C12 C13 C14 179.7(5) . . . . ?
C11 C12 C13 C14 -1.6(8) . . . . ?
C12 C13 C14 C16 1.5(9) . . . . ?
Zn1 O6 C15 O9 -1.5(9) 3_445 . . . ?
Zn1 O6 C15 C16 178.0(4) 3_445 . . . ?
C11 C10 C16 C14 -0.8(8) . . . . ?
C9 C10 C16 C14 178.6(5) . . . . ?
C11 C10 C16 C15 -177.1(5) . . . . ?
C9 C10 C16 C15 2.3(8) . . . . ?
C13 C14 C16 C10 -0.3(8) . . . . ?
C13 C14 C16 C15 176.1(5) . . . . ?
O9 C15 C16 C10 16.1(9) . . . . ?
O6 C15 C16 C10 -163.5(5) . . . . ?
O9 C15 C16 C14 -160.2(6) . . . . ?
O6 C15 C16 C14 20.3(8) . . . . ?
Zn1 O10 C17 O11 175.0(4) . . . . ?
Zn1 O10 C17 C18 3.9(9) . . . . ?
Zn3 O11 C17 O10 -15.2(6) . . . . ?
Zn3 O11 C17 C18 156.2(4) . . . . ?
O10 C17 C18 C19 103.8(6) . . . . ?
O11 C17 C18 C19 -67.6(6) . . . . ?
O10 C17 C18 C23 -73.4(7) . . . . ?
O11 C17 C18 C23 115.2(6) . . . . ?
C23 C18 C19 C20 0.0(8) . . . . ?
C17 C18 C19 C20 -177.3(5) . . . . ?
C29 O14 C20 C21 -8.2(8) . . . . ?
C29 O14 C20 C19 175.2(5) . . . . ?
C18 C19 C20 C21 -1.3(8) . . . . ?
C18 C19 C20 O14 175.5(5) . . . . ?
O14 C20 C21 C22 -175.8(5) . . . . ?
C19 C20 C21 C22 0.6(8) . . . . ?
C20 C21 C22 C23 1.3(8) . . . . ?
C19 C18 C23 C22 1.8(8) . . . . ?
C17 C18 C23 C22 178.8(5) . . . . ?
C19 C18 C23 C24 178.5(5) . . . . ?
C17 C18 C23 C24 -4.5(8) . . . . ?
C21 C22 C23 C18 -2.5(8) . . . . ?
C21 C22 C23 C24 -179.2(5) . . . . ?
Zn2 O13 C24 O12 8.8(9) 2_565 . . . ?
Zn2 O13 C24 C23 -171.6(4) 2_565 . . . ?
C18 C23 C24 O12 -7.6(8) . . . . ?
C22 C23 C24 O12 169.1(6) . . . . ?
C18 C23 C24 O13 172.8(5) . . . . ?
C22 C23 C24 O13 -10.5(8) . . . . ?
Zn1 O17 C25 O18 -27.3(10) 4_455 . . . ?
Zn1 O17 C25 C26 155.0(4) 4_455 . . . ?
Zn2 O18 C25 O17 -14.4(8) 4_455 . . . ?
Zn2 O18 C25 C26 163.4(3) 4_455 . . . ?
O17 C25 C26 C27 156.8(5) . . . . ?
O18 C25 C26 C27 -21.2(7) . . . . ?
O17 C25 C26 C31 -22.3(8) . . . . ?
O18 C25 C26 C31 159.7(5) . . . . ?
C31 C26 C27 C28 -0.7(8) . . . . ?
C25 C26 C27 C28 -179.8(5) . . . . ?
C26 C27 C28 C29 1.0(8) . . . . ?
C27 C28 C29 C30 -0.3(8) . . . . ?
C27 C28 C29 O14 178.1(5) . . . . ?
C20 O14 C29 C28 113.5(6) . . . . ?
C20 O14 C29 C30 -68.0(7) . . . . ?
C28 C29 C30 C31 -0.6(8) . . . . ?
O14 C29 C30 C31 -179.0(5) . . . . ?
C29 C30 C31 C26 0.8(8) . . . . ?
C29 C30 C31 C32 -170.3(5) . . . . ?
C27 C26 C31 C30 -0.2(8) . . . . ?
C25 C26 C31 C30 178.9(5) . . . . ?
C27 C26 C31 C32 170.4(5) . . . . ?
C25 C26 C31 C32 -10.5(8) . . . . ?
Zn3 O15 C32 O16 5.2(8) 4_455 . . . ?
Zn3 O15 C32 C31 178.8(3) 4_455 . . . ?
C30 C31 C32 O16 100.6(6) . . . . ?
C26 C31 C32 O16 -70.1(7) . . . . ?
C30 C31 C32 O15 -73.6(6) . . . . ?
C26 C31 C32 O15 115.7(6) . . . . ?
C37 N2 C33 C34 -1.1(11) . . . . ?
Zn4 N2 C33 C34 -178.1(6) . . . . ?
N2 C33 C34 C35 0.1(13) . . . . ?
C33 C34 C35 C36 0.0(13) . . . . ?
C34 C35 C36 C37 0.8(13) . . . . ?
C33 N2 C37 C36 1.8(9) . . . . ?
Zn4 N2 C37 C36 179.2(5) . . . . ?
C33 N2 C37 C38 -176.7(6) . . . . ?
Zn4 N2 C37 C38 0.7(7) . . . . ?
C35 C36 C37 N2 -1.7(11) . . . . ?
C35 C36 C37 C38 176.7(7) . . . . ?
C42 N1 C38 C39 -0.6(10) . . . . ?
Zn4 N1 C38 C39 174.6(5) . . . . ?
C42 N1 C38 C37 180.0(6) . . . . ?
Zn4 N1 C38 C37 -4.8(7) . . . . ?
N2 C37 C38 N1 2.7(8) . . . . ?
C36 C37 C38 N1 -175.7(6) . . . . ?
N2 C37 C38 C39 -176.6(6) . . . . ?
C36 C37 C38 C39 5.0(10) . . . . ?
N1 C38 C39 C40 -0.2(11) . . . . ?
C37 C38 C39 C40 179.1(7) . . . . ?
C38 C39 C40 C41 1.3(13) . . . . ?
C39 C40 C41 C42 -1.4(14) . . . . ?
C38 N1 C42 C41 0.5(11) . . . . ?
Zn4 N1 C42 C41 -174.1(6) . . . . ?
C40 C41 C42 N1 0.6(14) . . . . ?
C47 N3 C43 C44 -0.7(11) . . . . ?
Zn3 N3 C43 C44 -178.9(6) . . . . ?
N3 C43 C44 C45 0.5(13) . . . . ?
C43 C44 C45 C46 -0.6(13) . . . . ?
C44 C45 C46 C47 0.8(12) . . . . ?
C43 N3 C47 C46 1.0(9) . . . . ?
Zn3 N3 C47 C46 179.3(5) . . . . ?
C43 N3 C47 C48 -179.1(6) . . . . ?
Zn3 N3 C47 C48 -0.8(6) . . . . ?
C45 C46 C47 N3 -1.0(10) . . . . ?
C45 C46 C47 C48 179.1(6) . . . . ?
C52 N4 C48 C49 -1.7(9) . . . . ?
Zn3 N4 C48 C49 175.4(5) . . . . ?
C52 N4 C48 C47 179.4(6) . . . . ?
Zn3 N4 C48 C47 -3.5(7) . . . . ?
N3 C47 C48 N4 2.8(8) . . . . ?
C46 C47 C48 N4 -177.3(6) . . . . ?
N3 C47 C48 C49 -176.1(6) . . . . ?
C46 C47 C48 C49 3.9(10) . . . . ?
N4 C48 C49 C50 -0.5(10) . . . . ?
C47 C48 C49 C50 178.3(6) . . . . ?
C48 C49 C50 C51 2.6(11) . . . . ?
C49 C50 C51 C52 -2.5(12) . . . . ?
C48 N4 C52 C51 1.9(11) . . . . ?
Zn3 N4 C52 C51 -174.9(6) . . . . ?
C50 C51 C52 N4 0.2(12) . . . . ?
